data_2014631
loop_
_publ_author_name
'Aucott, Stephen M.'
'Dale, Sophie H.'
'Elsegood, Mark R. J.'
'Holmes, Kathryn E.'
'Gilby, Liam M.'
'Kelly, Paul F.'

_publ_section_title
;
 Polymorphism in ammonium 2,4,6-trimethylbenzenesulfonate
;
_journal_issue 3
_journal_name_full 'Acta Crystallographica Section C'
_journal_page_first o134
_journal_page_last o137
_journal_paper_doi 10.1107/S0108270104034274
_journal_volume 61
_journal_year 2005
_chemical_formula_iupac 'N H4 + , C9 H11 O3 S -'
_chemical_formula_moiety 'N H4 + , C9 H11 O3 S -'
_chemical_formula_sum 'C9 H15 N O3 S'
_chemical_formula_weight 217.29
_chemical_name_systematic
;
Ammonium 2,4,6-trimethylbenzenesulfonate
;
_space_group_IT_number 61
_symmetry_cell_setting orthorhombic
_symmetry_space_group_name_Hall '-P 2ac 2ab'
_symmetry_space_group_name_H-M 'P b c a'
_atom_sites_solution_hydrogens 'geom, except NH coords refined with restraints'
_atom_sites_solution_primary direct
_audit_creation_method SHELXL97
_cell_angle_alpha 90.00
_cell_angle_beta 90.00
_cell_angle_gamma 90.00
_cell_formula_units_Z 8
_cell_length_a 8.4792(13)
_cell_length_b 9.6152(15)
_cell_length_c 26.864(4)
_cell_measurement_reflns_used 2914
_cell_measurement_temperature 150(2)
_cell_measurement_theta_max 26.73
_cell_measurement_theta_min 2.84
_cell_volume 2190.2(6)
_computing_cell_refinement 'SAINT (Bruker, 2001)'
_computing_data_collection 'SMART (Bruker, 2001)'
_computing_data_reduction SAINT
_computing_molecular_graphics SHELXTL
_computing_publication_material 'SHELXTL and local programs'
_computing_structure_refinement SHELXTL
_computing_structure_solution 'SHELXTL (Bruker, 2000)'
_diffrn_ambient_temperature 150(2)
_diffrn_measured_fraction_theta_full 1.000
_diffrn_measured_fraction_theta_max 1.000
_diffrn_measurement_device_type 'Bruker SMART 1000 CCD area-detector'
_diffrn_measurement_method '\w rotation with narrow frame'
_diffrn_radiation_monochromator graphite
_diffrn_radiation_source 'sealed tube'
_diffrn_radiation_type MoK\a
_diffrn_radiation_wavelength 0.71073
_diffrn_reflns_av_R_equivalents 0.047
_diffrn_reflns_av_sigmaI/netI 0.034
_diffrn_reflns_limit_h_max 10
_diffrn_reflns_limit_h_min -10
_diffrn_reflns_limit_k_max 11
_diffrn_reflns_limit_k_min -11
_diffrn_reflns_limit_l_max 31
_diffrn_reflns_limit_l_min -31
_diffrn_reflns_number 14511
_diffrn_reflns_theta_full 25.00
_diffrn_reflns_theta_max 25.00
_diffrn_reflns_theta_min 1.52
_diffrn_standards_decay_% 0
_diffrn_standards_number 0
_exptl_absorpt_coefficient_mu 0.278
_exptl_absorpt_correction_T_max 0.995
_exptl_absorpt_correction_T_min 0.885
_exptl_absorpt_correction_type multi-scan
_exptl_absorpt_process_details '(SADABS; Sheldrick, 2003)'
_exptl_crystal_colour colourless
_exptl_crystal_density_diffrn 1.318
_exptl_crystal_density_meas ?
_exptl_crystal_density_method 'not measured'
_exptl_crystal_description needle
_exptl_crystal_F_000 928
_exptl_crystal_size_max 0.45
_exptl_crystal_size_mid 0.04
_exptl_crystal_size_min 0.02
_refine_diff_density_max 0.78
_refine_diff_density_min -0.27
_refine_ls_extinction_method none
_refine_ls_goodness_of_fit_ref 1.15
_refine_ls_hydrogen_treatment mixed
_refine_ls_matrix_type full
_refine_ls_number_parameters 142
_refine_ls_number_reflns 1929
_refine_ls_number_restraints 19
_refine_ls_restrained_S_all 1.15
_refine_ls_R_factor_all 0.0979
_refine_ls_R_factor_gt 0.0662
_refine_ls_shift/su_max 0.001
_refine_ls_shift/su_mean 0.000
_refine_ls_structure_factor_coef Fsqd
_refine_ls_weighting_details 'calc w = 1/[\s^2^(Fo^2^)+(0.105P)^2^+1.889P] where P=(Fo^2^+2Fc^2^)/3'
_refine_ls_weighting_scheme calc
_refine_ls_wR_factor_gt 0.1531
_refine_ls_wR_factor_ref 0.1988
_reflns_number_gt 1328
_reflns_number_total 1929
_reflns_threshold_expression I>2\s(I)
_cod_data_source_file bm1599.cif
_cod_data_source_block II
_cod_depositor_comments
;
The following automatic conversions were performed:
'_geom_bond_publ_flag' value 'Y' changed to 'y' according to
'/home/saulius/struct/CIF-dictionaries/cif_core.dic' dictionary named
'cif_core.dic' version 2.4.1 from 2010-06-29 (4 times).

Automatic conversion script
Id: cif_fix_enum 1527 2010-12-29 10:47:43Z saulius 

The following automatic conversions were performed:

'_geom_bond_publ_flag' value 'Y' changed to 'y' according to
/home/saulius/struct/CIF-dictionaries/cif_core.dic dictionary named
'cif_core.dic' version 2.4.1 from 2010-06-29 (4 times).

Automatic conversion script
Id: cif_fix_values 1715 2011-07-08 13:25:40Z adriana 

The following automatic conversions were performed:

'_exptl_crystal_density_meas' value 'not measured' was changed to '?'
- the value is perceived as not measured.

Automatic conversion script
Id: cif_fix_values 3008 2015-01-20 13:52:24Z robertas 
;
_cod_original_formula_sum 'C9 H15 N O3 S '
_cod_database_code 2014631
_cod_database_fobs_code 2014631

loop_
_symmetry_equiv_pos_as_xyz
'x, y, z'
'-x+1/2, -y, z+1/2'
'-x, y+1/2, -z+1/2'
'x+1/2, -y+1/2, -z'
'-x, -y, -z'
'x-1/2, y, -z-1/2'
'x, -y-1/2, z-1/2'
'-x-1/2, y-1/2, z'

loop_
_atom_site_label
_atom_site_fract_x
_atom_site_fract_y
_atom_site_fract_z
_atom_site_U_iso_or_equiv
_atom_site_adp_type
_atom_site_calc_flag
_atom_site_refinement_flags
_atom_site_occupancy
_atom_site_disorder_assembly
_atom_site_disorder_group
_atom_site_type_symbol
S1 0.03991(11) 0.32818(9) 0.17594(3) 0.0389(4) Uani d . 1 . . S
O1 0.1481(4) 0.2483(3) 0.20563(12) 0.0668(9) Uani d . 1 . . O
O2 -0.0804(4) 0.2418(3) 0.15329(10) 0.0594(8) Uani d . 1 . . O
O3 -0.0293(3) 0.4403(3) 0.20508(10) 0.0498(7) Uani d . 1 . . O
C1 0.1445(4) 0.4138(3) 0.12734(12) 0.0375(8) Uani d . 1 . . C
C2 0.0551(5) 0.4918(4) 0.09317(13) 0.0419(9) Uani d . 1 . . C
C3 0.1362(6) 0.5705(4) 0.05764(15) 0.0525(11) Uani d . 1 . . C
H3 0.0772 0.6222 0.0340 0.063 Uiso calc R 1 . . H
C4 0.2987(6) 0.5759(4) 0.05566(15) 0.0518(11) Uani d . 1 . . C
C5 0.3816(5) 0.4953(4) 0.08895(14) 0.0507(11) Uani d . 1 . . C
H5 0.4934 0.4959 0.0870 0.061 Uiso calc R 1 . . H
C6 0.3113(5) 0.4129(4) 0.12527(13) 0.0426(9) Uani d . 1 . . C
C7 -0.1230(5) 0.4999(5) 0.09263(15) 0.0599(12) Uani d . 1 . . C
H7A -0.1671 0.4057 0.0933 0.090 Uiso calc R 1 . . H
H7B -0.1579 0.5476 0.0623 0.090 Uiso calc R 1 . . H
H7C -0.1595 0.5516 0.1219 0.090 Uiso calc R 1 . . H
C8 0.3831(7) 0.6691(5) 0.01907(18) 0.0741(16) Uani d . 1 . . C
H8A 0.4962 0.6482 0.0196 0.111 Uiso calc R 1 . . H
H8B 0.3665 0.7666 0.0284 0.111 Uiso calc R 1 . . H
H8C 0.3414 0.6530 -0.0145 0.111 Uiso calc R 1 . . H
C9 0.4187(5) 0.3305(5) 0.15908(17) 0.0578(12) Uani d . 1 . . C
H9A 0.5285 0.3445 0.1489 0.087 Uiso calc R 1 . . H
H9B 0.3922 0.2315 0.1568 0.087 Uiso calc R 1 . . H
H9C 0.4050 0.3620 0.1935 0.087 Uiso calc R 1 . . H
N1 0.3041(4) 0.0706(3) 0.26924(11) 0.0397(8) Uani d D 1 . . N
H1C 0.345(4) 0.110(3) 0.2963(10) 0.059 Uiso d D 1 . . H
H1B 0.225(3) 0.009(3) 0.2791(12) 0.059 Uiso d D 1 . . H
H1A 0.261(4) 0.133(3) 0.2482(11) 0.059 Uiso d D 1 . . H
H1D 0.380(3) 0.020(3) 0.2526(12) 0.059 Uiso d D 1 . . H

loop_
_atom_site_aniso_label
_atom_site_aniso_U_11
_atom_site_aniso_U_22
_atom_site_aniso_U_33
_atom_site_aniso_U_12
_atom_site_aniso_U_13
_atom_site_aniso_U_23
S1 0.0416(6) 0.0406(6) 0.0346(6) -0.0004(4) 0.0017(4) 0.0036(4)
O1 0.0603(18) 0.076(2) 0.0640(19) 0.0160(16) 0.0086(16) 0.0338(17)
O2 0.0701(19) 0.0580(18) 0.0501(17) -0.0251(15) -0.0001(15) -0.0014(14)
O3 0.0513(16) 0.0557(16) 0.0425(14) -0.0010(13) 0.0098(13) -0.0035(13)
C1 0.048(2) 0.0340(18) 0.0301(18) -0.0003(16) 0.0053(16) -0.0052(14)
C2 0.055(2) 0.0362(19) 0.0343(19) 0.0100(17) 0.0062(17) 0.0000(15)
C3 0.076(3) 0.039(2) 0.043(2) 0.011(2) 0.011(2) 0.0034(17)
C4 0.078(3) 0.034(2) 0.043(2) -0.009(2) 0.020(2) -0.0068(17)
C5 0.051(2) 0.050(2) 0.051(2) -0.012(2) 0.014(2) -0.016(2)
C6 0.047(2) 0.044(2) 0.0363(19) -0.0030(17) 0.0027(17) -0.0113(16)
C7 0.056(3) 0.075(3) 0.049(2) 0.020(2) 0.003(2) 0.013(2)
C8 0.110(4) 0.050(3) 0.062(3) -0.021(3) 0.037(3) -0.006(2)
C9 0.043(2) 0.081(3) 0.050(2) 0.003(2) -0.002(2) -0.008(2)
N1 0.0417(17) 0.0382(16) 0.0390(17) -0.0066(14) -0.0044(14) 0.0003(14)

loop_
_atom_type_symbol
_atom_type_description
_atom_type_scat_dispersion_real
_atom_type_scat_dispersion_imag
_atom_type_scat_source
C C 0.0033 0.0016 'International Tables Vol C Tables 4.2.6.8 and 6.1.1.4'
H H 0.0000 0.0000 'International Tables Vol C Tables 4.2.6.8 and 6.1.1.4'
N N 0.0061 0.0033 'International Tables Vol C Tables 4.2.6.8 and 6.1.1.4'
S S 0.1246 0.1234 'International Tables Vol C Tables 4.2.6.8 and 6.1.1.4'
O O 0.0106 0.0060 'International Tables Vol C Tables 4.2.6.8 and 6.1.1.4'

loop_
_geom_angle_atom_site_label_1
_geom_angle_atom_site_label_2
_geom_angle_atom_site_label_3
_geom_angle
O1 S1 O2 112.09(19)
O1 S1 O3 110.76(19)
O1 S1 C1 109.62(17)
O2 S1 O3 111.48(18)
O2 S1 C1 107.93(16)
O3 S1 C1 104.64(16)
C2 C1 C6 121.1(3)
C2 C1 S1 117.2(3)
C6 C1 S1 121.6(3)
C3 C2 C1 117.9(4)
C3 C2 C7 117.2(3)
C1 C2 C7 124.9(3)
C4 C3 C2 122.5(4)
C4 C3 H3 118.7
C2 C3 H3 118.7
C5 C4 C3 117.6(4)
C5 C4 C8 121.0(4)
C3 C4 C8 121.4(4)
C4 C5 C6 123.9(4)
C4 C5 H5 118.0
C6 C5 H5 118.0
C5 C6 C1 116.9(4)
C5 C6 C9 117.5(4)
C1 C6 C9 125.6(4)
C2 C7 H7A 109.5
C2 C7 H7B 109.5
H7A C7 H7B 109.5
C2 C7 H7C 109.5
H7A C7 H7C 109.5
H7B C7 H7C 109.5
C4 C8 H8A 109.5
C4 C8 H8B 109.5
H8A C8 H8B 109.5
C4 C8 H8C 109.5
H8A C8 H8C 109.5
H8B C8 H8C 109.5
C6 C9 H9A 109.5
C6 C9 H9B 109.5
H9A C9 H9B 109.5
C6 C9 H9C 109.5
H9A C9 H9C 109.5
H9B C9 H9C 109.5
H1C N1 H1B 108(2)
H1C N1 H1A 113(2)
H1B N1 H1A 108(2)
H1C N1 H1D 111(2)
H1B N1 H1D 107(2)
H1A N1 H1D 109(2)

loop_
_geom_bond_atom_site_label_1
_geom_bond_atom_site_label_2
_geom_bond_site_symmetry_2
_geom_bond_distance
_geom_bond_publ_flag
S1 O1 . 1.438(3) y
S1 O2 . 1.450(3) y
S1 O3 . 1.456(3) y
S1 C1 . 1.780(4) y
C1 C2 . 1.407(5) ?
C1 C6 . 1.415(5) ?
C2 C3 . 1.399(5) ?
C2 C7 . 1.512(6) ?
C3 C4 . 1.380(7) ?
C3 H3 . 0.9500 ?
C4 C5 . 1.376(6) ?
C4 C8 . 1.510(5) ?
C5 C6 . 1.391(5) ?
C5 H5 . 0.9500 ?
C6 C9 . 1.511(6) ?
C7 H7A . 0.9800 ?
C7 H7B . 0.9800 ?
C7 H7C . 0.9800 ?
C8 H8A . 0.9800 ?
C8 H8B . 0.9800 ?
C8 H8C . 0.9800 ?
C9 H9A . 0.9800 ?
C9 H9B . 0.9800 ?
C9 H9C . 0.9800 ?
N1 H1C . 0.89(2) ?
N1 H1B . 0.93(2) ?
N1 H1A . 0.90(2) ?
N1 H1D . 0.92(2) ?

loop_
_geom_hbond_atom_site_label_D
_geom_hbond_atom_site_label_H
_geom_hbond_atom_site_label_A
_geom_hbond_site_symmetry_A
_geom_hbond_distance_DH
_geom_hbond_distance_HA
_geom_hbond_distance_DA
_geom_hbond_angle_DHA
N1 H1A O1 . 0.90(2) 1.86(2) 2.755(4) 173(3)
N1 H1B O3 3_545 0.93(2) 1.84(2) 2.734(4) 160(3)
N1 H1C O2 6_656 0.89(2) 1.96(2) 2.828(4) 165(3)
N1 H1D O3 8_655 0.92(2) 1.95(2) 2.861(4) 167(3)

loop_
_geom_torsion_atom_site_label_1
_geom_torsion_atom_site_label_2
_geom_torsion_atom_site_label_3
_geom_torsion_atom_site_label_4
_geom_torsion
O1 S1 C1 C2 177.1(3)
O2 S1 C1 C2 54.8(3)
O3 S1 C1 C2 -64.1(3)
O1 S1 C1 C6 -7.7(4)
O2 S1 C1 C6 -130.1(3)
O3 S1 C1 C6 111.1(3)
C6 C1 C2 C3 -1.2(5)
S1 C1 C2 C3 174.0(3)
C6 C1 C2 C7 -179.7(4)
S1 C1 C2 C7 -4.5(5)
C1 C2 C3 C4 -1.2(6)
C7 C2 C3 C4 177.4(4)
C2 C3 C4 C5 2.8(6)
C2 C3 C4 C8 -175.9(3)
C3 C4 C5 C6 -2.2(6)
C8 C4 C5 C6 176.5(3)
C4 C5 C6 C1 0.0(5)
C4 C5 C6 C9 -179.9(4)
C2 C1 C6 C5 1.7(5)
S1 C1 C6 C5 -173.2(3)
C2 C1 C6 C9 -178.4(3)
S1 C1 C6 C9 6.7(5)

loop_
_cod_related_entry_id
_cod_related_entry_database
_cod_related_entry_code
1 ChemSpider 21133941
